data_1529390
loop_
_publ_author_name
'Levin, Jessica R.'
'Dorfner, Walter L.'
'Carroll, Patrick J.'
'Schelter, Eric J.'

_publ_section_title
;
 Control of cerium oxidation state through metal complex secondary
 structures
;
_journal_issue 12
_journal_name_full 'Chem. Sci.'
_journal_page_first 6925
_journal_paper_doi 10.1039/C5SC02607E
_journal_volume 6
_journal_year 2015
_chemical_formula_sum 'C88 H80 Ce N16 Na4'
_chemical_formula_weight 1593.76
_chemical_properties_physical 'Air-sensitive, Moisture-sensitive, Heat-sensitive, Oxygen-sensitive'
_space_group_IT_number 2
_symmetry_cell_setting triclinic
_symmetry_Int_Tables_number 2
_symmetry_space_group_name_Hall '-P 1'
_symmetry_space_group_name_H-M 'P -1'
_atom_sites_solution_hydrogens geom
_atom_sites_solution_primary direct
_audit_creation_method SHELXL-97
_audit_update_record
;
2015-06-03 deposited with the CCDC.
2015-08-10 downloaded from the CCDC.
;
_cell_angle_alpha 83.136(3)
_cell_angle_beta 83.696(3)
_cell_angle_gamma 84.993(3)
_cell_formula_units_Z 2
_cell_length_a 13.9504(7)
_cell_length_b 16.2467(9)
_cell_length_c 19.0053(11)
_cell_measurement_temperature 143(1)
_cell_volume 4238.8(4)
_computing_data_collection 'Bruker APEX2'
_computing_data_reduction 'Bruker SAINT'
_computing_structure_refinement 'SHELXL-97 (Sheldrick, 2008)'
_computing_structure_solution 'SHELXS-97 (Sheldrick, 2008)'
_diffrn_ambient_temperature 143(1)
_diffrn_measured_fraction_theta_full 0.982
_diffrn_measured_fraction_theta_max 0.982
_diffrn_measurement_device 'CCD Area Detector'
_diffrn_measurement_device_type 'Bruker APEXII'
_diffrn_measurement_method 'phi and omega scans'
_diffrn_radiation_monochromator graphite
_diffrn_radiation_source 'sealed tube'
_diffrn_radiation_type MoK\a
_diffrn_radiation_wavelength 0.71073
_diffrn_reflns_av_R_equivalents 0.0680
_diffrn_reflns_av_sigmaI/netI 0.0527
_diffrn_reflns_limit_h_max 18
_diffrn_reflns_limit_h_min -18
_diffrn_reflns_limit_k_max 21
_diffrn_reflns_limit_k_min -21
_diffrn_reflns_limit_l_max 24
_diffrn_reflns_limit_l_min -24
_diffrn_reflns_number 147398
_diffrn_reflns_theta_full 27.61
_diffrn_reflns_theta_max 27.61
_diffrn_reflns_theta_min 1.47
_exptl_absorpt_coefficient_mu 0.611
_exptl_absorpt_correction_T_max 0.7456
_exptl_absorpt_correction_T_min 0.6611
_exptl_absorpt_correction_type multi-scan
_exptl_absorpt_process_details '(SADABS; Sheldrick, 2007)'
_exptl_crystal_colour 'Dark purple'
_exptl_crystal_density_diffrn 1.249
_exptl_crystal_density_method 'not measured'
_exptl_crystal_description rod
_exptl_crystal_F_000 1644
_exptl_crystal_recrystallization_method 'Re-crystallisation from solvent: Pyridine ether hexanes'
_exptl_crystal_size_max 0.25
_exptl_crystal_size_mid 0.05
_exptl_crystal_size_min 0.03
_refine_diff_density_max 2.833
_refine_diff_density_min -1.046
_refine_diff_density_rms 0.091
_refine_ls_extinction_method none
_refine_ls_goodness_of_fit_ref 1.053
_refine_ls_hydrogen_treatment constr
_refine_ls_matrix_type full
_refine_ls_number_parameters 983
_refine_ls_number_reflns 19328
_refine_ls_number_restraints 0
_refine_ls_restrained_S_all 1.053
_refine_ls_R_factor_all 0.0649
_refine_ls_R_factor_gt 0.0487
_refine_ls_shift/su_max 0.001
_refine_ls_shift/su_mean 0.000
_refine_ls_structure_factor_coef Fsqd
_refine_ls_weighting_details 'calc w=1/[\s^2^(Fo^2^)+(0.0585P)^2^+3.8807P] where P=(Fo^2^+2Fc^2^)/3'
_refine_ls_weighting_scheme calc
_refine_ls_wR_factor_gt 0.1125
_refine_ls_wR_factor_ref 0.1184
_reflns_number_gt 15796
_reflns_number_total 19328
_reflns_threshold_expression >2sigma(I)
_cod_data_source_file c5sc02607e2.cif
_cod_data_source_block CMPD2(UP4364)
_cod_depositor_comments 'Adding full bibliography for 1529389--1529391.cif.'
_cod_original_sg_symbol_H-M 'P -1       '
_cod_database_code 1529390

loop_
_symmetry_equiv_pos_as_xyz
'x, y, z'
'-x, -y, -z'

loop_
_atom_site_label
_atom_site_type_symbol
_atom_site_fract_x
_atom_site_fract_y
_atom_site_fract_z
_atom_site_U_iso_or_equiv
_atom_site_adp_type
_atom_site_occupancy
_atom_site_symmetry_multiplicity
_atom_site_calc_flag
_atom_site_refinement_flags
Ce1 Ce 0.272154(11) 0.274310(11) 0.260020(9) 0.01771(6) Uani 1 1 d .
Na1 Na 0.33983(9) 0.48043(8) 0.21452(7) 0.0309(3) Uani 1 1 d .
Na2 Na 0.13229(9) 0.29891(9) 0.42315(7) 0.0337(3) Uani 1 1 d .
Na3 Na 0.39513(10) 0.08475(8) 0.31356(7) 0.0341(3) Uani 1 1 d .
Na4 Na 0.22619(9) 0.23181(8) 0.09247(6) 0.0293(3) Uani 1 1 d .
N1 N 0.29965(17) 0.34477(16) 0.14265(13) 0.0210(5) Uani 1 1 d .
N2 N 0.39154(17) 0.33228(16) 0.17416(13) 0.0223(5) Uani 1 1 d .
N3 N 0.21946(17) 0.40415(16) 0.30297(13) 0.0222(5) Uani 1 1 d .
N4 N 0.13386(17) 0.36472(16) 0.29000(13) 0.0216(5) Uani 1 1 d .
N5 N 0.37335(17) 0.23171(16) 0.35400(13) 0.0200(5) Uani 1 1 d .
N6 N 0.27650(17) 0.20578(16) 0.37728(12) 0.0202(5) Uani 1 1 d .
N7 N 0.29169(17) 0.14228(16) 0.21374(13) 0.0210(5) Uani 1 1 d .
N8 N 0.18784(16) 0.16604(16) 0.22506(12) 0.0189(5) Uani 1 1 d .
N9 N 0.5067(2) 0.5057(2) 0.23484(18) 0.0426(8) Uani 1 1 d .
N10 N 0.2800(2) 0.62971(19) 0.21285(17) 0.0404(7) Uani 1 1 d .
N11 N -0.0386(2) 0.2696(2) 0.44098(16) 0.0395(7) Uani 1 1 d .
N12 N 0.1403(2) 0.2900(3) 0.55527(18) 0.0494(9) Uani 1 1 d .
N13 N 0.5722(3) 0.0637(2) 0.29874(18) 0.0469(8) Uani 1 1 d .
N14 N 0.4028(2) -0.06947(19) 0.32949(18) 0.0429(8) Uani 1 1 d .
N15 N 0.2923(2) 0.2370(2) -0.03415(16) 0.0357(7) Uani 1 1 d .
N16 N 0.0608(2) 0.2500(2) 0.06042(16) 0.0386(7) Uani 1 1 d .
C1 C 0.2891(2) 0.41372(19) 0.09385(15) 0.0220(6) Uani 1 1 d .
C2 C 0.3643(2) 0.4638(2) 0.06444(17) 0.0282(7) Uani 1 1 d .
H2 H 0.4254 0.4523 0.0801 0.038 Uiso 1 1 calc R
C3 C 0.3488(3) 0.5301(2) 0.01236(19) 0.0401(9) Uani 1 1 d .
H3 H 0.3995 0.5624 -0.0060 0.053 Uiso 1 1 calc R
C4 C 0.2590(3) 0.5485(3) -0.0125(2) 0.0450(10) Uani 1 1 d .
H4 H 0.2495 0.5917 -0.0484 0.060 Uiso 1 1 calc R
C5 C 0.1830(3) 0.5012(2) 0.01726(18) 0.0375(8) Uani 1 1 d .
H5 H 0.1220 0.5140 0.0018 0.050 Uiso 1 1 calc R
C6 C 0.1967(2) 0.4360(2) 0.06901(16) 0.0267(7) Uani 1 1 d .
H6 H 0.1446 0.4057 0.0882 0.035 Uiso 1 1 calc R
C7 C 0.4654(2) 0.28931(19) 0.13558(16) 0.0223(6) Uani 1 1 d .
C8 C 0.5480(2) 0.2571(2) 0.16896(17) 0.0300(7) Uani 1 1 d .
H8 H 0.5520 0.2657 0.2160 0.040 Uiso 1 1 calc R
C9 C 0.6230(2) 0.2131(2) 0.1336(2) 0.0374(8) Uani 1 1 d .
H9 H 0.6767 0.1929 0.1571 0.050 Uiso 1 1 calc R
C10 C 0.6203(2) 0.1983(2) 0.06359(19) 0.0358(8) Uani 1 1 d .
H10 H 0.6706 0.1674 0.0403 0.048 Uiso 1 1 calc R
C11 C 0.5402(2) 0.2311(2) 0.02921(18) 0.0312(7) Uani 1 1 d .
H11 H 0.5374 0.2228 -0.0181 0.041 Uiso 1 1 calc R
C12 C 0.4647(2) 0.2760(2) 0.06413(17) 0.0251(6) Uani 1 1 d .
H12 H 0.4123 0.2977 0.0397 0.033 Uiso 1 1 calc R
C13 C 0.2092(2) 0.45335(18) 0.35762(16) 0.0212(6) Uani 1 1 d .
C14 C 0.2936(2) 0.48163(19) 0.37888(17) 0.0256(7) Uani 1 1 d .
H14 H 0.3538 0.4632 0.3579 0.034 Uiso 1 1 calc R
C15 C 0.2887(3) 0.5355(2) 0.4297(2) 0.0366(8) Uani 1 1 d .
H15 H 0.3454 0.5534 0.4423 0.049 Uiso 1 1 calc R
C16 C 0.2001(3) 0.5638(3) 0.4627(2) 0.0455(10) Uani 1 1 d .
H16 H 0.1972 0.6008 0.4967 0.061 Uiso 1 1 calc R
C17 C 0.1167(3) 0.5364(2) 0.4442(2) 0.0402(9) Uani 1 1 d .
H17 H 0.0572 0.5547 0.4663 0.053 Uiso 1 1 calc R
C18 C 0.1202(2) 0.4814(2) 0.39278(17) 0.0274(7) Uani 1 1 d .
H18 H 0.0630 0.4631 0.3815 0.036 Uiso 1 1 calc R
C19 C 0.0740(2) 0.4126(2) 0.24473(16) 0.0228(6) Uani 1 1 d .
C20 C 0.0050(2) 0.3723(2) 0.21406(17) 0.0279(7) Uani 1 1 d .
H20 H 0.0025 0.3150 0.2238 0.037 Uiso 1 1 calc R
C21 C -0.0581(2) 0.4164(3) 0.17021(19) 0.0385(9) Uani 1 1 d .
H21 H -0.1015 0.3882 0.1501 0.051 Uiso 1 1 calc R
C22 C -0.0584(3) 0.5020(3) 0.15538(19) 0.0418(9) Uani 1 1 d .
H22 H -0.1027 0.5315 0.1269 0.056 Uiso 1 1 calc R
C23 C 0.0089(3) 0.5423(2) 0.18404(19) 0.0384(8) Uani 1 1 d .
H23 H 0.0103 0.5996 0.1740 0.051 Uiso 1 1 calc R
C24 C 0.0745(2) 0.4989(2) 0.22769(17) 0.0276(7) Uani 1 1 d .
H24 H 0.1194 0.5276 0.2458 0.037 Uiso 1 1 calc R
C25 C 0.4082(2) 0.28144(18) 0.39840(16) 0.0221(6) Uani 1 1 d .
C26 C 0.3630(2) 0.2967(2) 0.46550(17) 0.0272(7) Uani 1 1 d .
H26 H 0.3063 0.2717 0.4827 0.036 Uiso 1 1 calc R
C27 C 0.4003(3) 0.3479(2) 0.50689(19) 0.0351(8) Uani 1 1 d .
H27 H 0.3674 0.3580 0.5506 0.047 Uiso 1 1 calc R
C28 C 0.4860(3) 0.3847(2) 0.4843(2) 0.0398(9) Uani 1 1 d .
H28 H 0.5111 0.4189 0.5125 0.053 Uiso 1 1 calc R
C29 C 0.5333(2) 0.3689(2) 0.4188(2) 0.0394(9) Uani 1 1 d .
H29 H 0.5912 0.3927 0.4030 0.052 Uiso 1 1 calc R
C30 C 0.4963(2) 0.3187(2) 0.37623(19) 0.0301(7) Uani 1 1 d .
H30 H 0.5296 0.3091 0.3325 0.040 Uiso 1 1 calc R
C31 C 0.2707(2) 0.13749(19) 0.42782(15) 0.0216(6) Uani 1 1 d .
C32 C 0.3473(2) 0.1016(2) 0.46695(17) 0.0276(7) Uani 1 1 d .
H32 H 0.4077 0.1230 0.4579 0.037 Uiso 1 1 calc R
C33 C 0.3333(3) 0.0346(2) 0.51880(19) 0.0373(8) Uani 1 1 d .
H33 H 0.3843 0.0126 0.5447 0.050 Uiso 1 1 calc R
C34 C 0.2453(3) 0.0001(2) 0.53270(19) 0.0414(9) Uani 1 1 d .
H34 H 0.2368 -0.0448 0.5674 0.055 Uiso 1 1 calc R
C35 C 0.1699(3) 0.0336(2) 0.49403(17) 0.0365(8) Uani 1 1 d .
H35 H 0.1107 0.0101 0.5025 0.049 Uiso 1 1 calc R
C36 C 0.1811(2) 0.1009(2) 0.44327(16) 0.0267(7) Uani 1 1 d .
H36 H 0.1289 0.1228 0.4187 0.035 Uiso 1 1 calc R
C37 C 0.3195(2) 0.09010(18) 0.16222(15) 0.0211(6) Uani 1 1 d .
C38 C 0.4202(2) 0.0723(2) 0.14442(17) 0.0276(7) Uani 1 1 d .
H38 H 0.4646 0.0990 0.1650 0.037 Uiso 1 1 calc R
C39 C 0.4527(3) 0.0158(2) 0.09691(19) 0.0376(8) Uani 1 1 d .
H39 H 0.5189 0.0051 0.0859 0.050 Uiso 1 1 calc R
C40 C 0.3889(3) -0.0257(2) 0.06517(19) 0.0422(10) Uani 1 1 d .
H40 H 0.4118 -0.0651 0.0345 0.056 Uiso 1 1 calc R
C41 C 0.2910(3) -0.0073(2) 0.07998(18) 0.0368(8) Uani 1 1 d .
H41 H 0.2477 -0.0336 0.0581 0.049 Uiso 1 1 calc R
C42 C 0.2561(2) 0.0498(2) 0.12696(16) 0.0266(7) Uani 1 1 d .
H42 H 0.1897 0.0619 0.1354 0.035 Uiso 1 1 calc R
C43 C 0.1347(2) 0.1066(2) 0.26798(16) 0.0221(6) Uani 1 1 d .
C44 C 0.1698(2) 0.0241(2) 0.28671(16) 0.0258(7) Uani 1 1 d .
H44 H 0.2327 0.0065 0.2704 0.034 Uiso 1 1 calc R
C45 C 0.1121(3) -0.0316(2) 0.32914(17) 0.0351(8) Uani 1 1 d .
H45 H 0.1369 -0.0858 0.3411 0.047 Uiso 1 1 calc R
C46 C 0.0174(3) -0.0074(3) 0.35400(19) 0.0396(9) Uani 1 1 d .
H46 H -0.0216 -0.0449 0.3817 0.053 Uiso 1 1 calc R
C47 C -0.0167(2) 0.0738(2) 0.33636(18) 0.0349(8) Uani 1 1 d .
H47 H -0.0793 0.0911 0.3535 0.046 Uiso 1 1 calc R
C48 C 0.0394(2) 0.1303(2) 0.29390(17) 0.0281(7) Uani 1 1 d .
H48 H 0.0137 0.1844 0.2824 0.037 Uiso 1 1 calc R
C49 C 0.5783(3) 0.4580(3) 0.2044(2) 0.0451(10) Uani 1 1 d .
H49 H 0.5644 0.4270 0.1692 0.060 Uiso 1 1 calc R
C50 C 0.6722(3) 0.4523(3) 0.2223(3) 0.0551(11) Uani 1 1 d .
H50 H 0.7197 0.4182 0.1994 0.073 Uiso 1 1 calc R
C51 C 0.6945(4) 0.4964(3) 0.2731(3) 0.0653(14) Uani 1 1 d .
H51 H 0.7571 0.4933 0.2863 0.087 Uiso 1 1 calc R
C52 C 0.6212(4) 0.5467(3) 0.3053(2) 0.0701(16) Uani 1 1 d .
H52 H 0.6340 0.5782 0.3405 0.093 Uiso 1 1 calc R
C53 C 0.5291(4) 0.5494(3) 0.2845(2) 0.0562(12) Uani 1 1 d .
H53 H 0.4806 0.5835 0.3063 0.075 Uiso 1 1 calc R
C54 C 0.3059(3) 0.6794(3) 0.1540(2) 0.0517(11) Uani 1 1 d .
H54 H 0.3488 0.6569 0.1191 0.069 Uiso 1 1 calc R
C55 C 0.2735(4) 0.7618(3) 0.1416(3) 0.0612(12) Uani 1 1 d .
H55 H 0.2950 0.7940 0.1001 0.081 Uiso 1 1 calc R
C56 C 0.2088(4) 0.7949(3) 0.1919(3) 0.0654(13) Uani 1 1 d .
H56 H 0.1854 0.8504 0.1854 0.087 Uiso 1 1 calc R
C57 C 0.1791(3) 0.7442(3) 0.2522(3) 0.0587(12) Uani 1 1 d .
H57 H 0.1337 0.7645 0.2868 0.078 Uiso 1 1 calc R
C58 C 0.2175(3) 0.6633(2) 0.2607(2) 0.0432(9) Uani 1 1 d .
H58 H 0.1984 0.6302 0.3024 0.057 Uiso 1 1 calc R
C59 C -0.0796(3) 0.2186(3) 0.4936(2) 0.0466(10) Uani 1 1 d .
H59 H -0.0416 0.1932 0.5285 0.062 Uiso 1 1 calc R
C60 C -0.1751(3) 0.2016(3) 0.4992(2) 0.0480(10) Uani 1 1 d .
H60 H -0.2008 0.1655 0.5368 0.064 Uiso 1 1 calc R
C61 C -0.2321(3) 0.2391(3) 0.4477(2) 0.0450(10) Uani 1 1 d .
H61 H -0.2971 0.2291 0.4501 0.060 Uiso 1 1 calc R
C62 C -0.1913(3) 0.2911(3) 0.3933(2) 0.0431(9) Uani 1 1 d .
H62 H -0.2281 0.3172 0.3579 0.057 Uiso 1 1 calc R
C63 C -0.0943(3) 0.3047(2) 0.39115(19) 0.0368(8) Uani 1 1 d .
H63 H -0.0669 0.3397 0.3534 0.049 Uiso 1 1 calc R
C64 C 0.1230(3) 0.3592(3) 0.5871(3) 0.0588(12) Uani 1 1 d .
H64 H 0.1129 0.4092 0.5585 0.078 Uiso 1 1 calc R
C65 C 0.1193(4) 0.3618(4) 0.6579(3) 0.0700(14) Uani 1 1 d .
H65 H 0.1019 0.4114 0.6775 0.093 Uiso 1 1 calc R
C66 C 0.1409(7) 0.2926(5) 0.6992(3) 0.122(3) Uani 1 1 d .
H66 H 0.1413 0.2933 0.7480 0.162 Uiso 1 1 calc R
C67 C 0.1627(8) 0.2193(4) 0.6687(3) 0.153(4) Uani 1 1 d .
H67 H 0.1790 0.1699 0.6962 0.204 Uiso 1 1 calc R
C68 C 0.1597(5) 0.2215(3) 0.5966(2) 0.0783(18) Uani 1 1 d .
H68 H 0.1721 0.1720 0.5761 0.104 Uiso 1 1 calc R
C69 C 0.6276(3) 0.1204(3) 0.3146(2) 0.0474(10) Uani 1 1 d .
H69 H 0.5982 0.1629 0.3401 0.063 Uiso 1 1 calc R
C70 C 0.7258(4) 0.1199(3) 0.2952(2) 0.0553(12) Uani 1 1 d .
H70 H 0.7615 0.1605 0.3080 0.074 Uiso 1 1 calc R
C71 C 0.7701(3) 0.0582(3) 0.2568(2) 0.0568(12) Uani 1 1 d .
H71 H 0.8361 0.0563 0.2426 0.075 Uiso 1 1 calc R
C72 C 0.7141(3) -0.0010(3) 0.2399(3) 0.0603(13) Uani 1 1 d .
H72 H 0.7416 -0.0439 0.2142 0.080 Uiso 1 1 calc R
C73 C 0.6162(3) 0.0048(3) 0.2617(3) 0.0544(11) Uani 1 1 d .
H73 H 0.5789 -0.0351 0.2496 0.072 Uiso 1 1 calc R
C74 C 0.4318(3) -0.1019(3) 0.3928(2) 0.0491(10) Uani 1 1 d .
H74 H 0.4413 -0.0654 0.4251 0.065 Uiso 1 1 calc R
C75 C 0.4482(3) -0.1851(3) 0.4127(2) 0.0504(10) Uani 1 1 d .
H75 H 0.4684 -0.2044 0.4572 0.067 Uiso 1 1 calc R
C76 C 0.4344(4) -0.2390(3) 0.3660(3) 0.0628(13) Uani 1 1 d .
H76 H 0.4450 -0.2961 0.3778 0.084 Uiso 1 1 calc R
C77 C 0.4042(4) -0.2076(3) 0.3006(3) 0.0590(12) Uani 1 1 d .
H77 H 0.3934 -0.2432 0.2680 0.078 Uiso 1 1 calc R
C78 C 0.3904(3) -0.1231(3) 0.2845(2) 0.0461(10) Uani 1 1 d .
H78 H 0.3715 -0.1025 0.2399 0.061 Uiso 1 1 calc R
C79 C 0.2852(3) 0.3072(3) -0.0754(2) 0.0483(10) Uani 1 1 d .
H79 H 0.2528 0.3531 -0.0561 0.064 Uiso 1 1 calc R
C80 C 0.3220(5) 0.3171(3) -0.1446(3) 0.094(2) Uani 1 1 d .
H80 H 0.3133 0.3680 -0.1720 0.124 Uiso 1 1 calc R
C81 C 0.3725(5) 0.2507(4) -0.1737(3) 0.097(2) Uani 1 1 d .
H81 H 0.3975 0.2553 -0.2213 0.129 Uiso 1 1 calc R
C82 C 0.3848(4) 0.1781(3) -0.1308(3) 0.0640(13) Uani 1 1 d .
H82 H 0.4210 0.1326 -0.1480 0.085 Uiso 1 1 calc R
C83 C 0.3434(3) 0.1732(3) -0.0624(2) 0.0454(9) Uani 1 1 d .
H83 H 0.3510 0.1229 -0.0338 0.060 Uiso 1 1 calc R
C84 C 0.0285(3) 0.2972(3) 0.0047(2) 0.0491(10) Uani 1 1 d .
H84 H 0.0717 0.3303 -0.0241 0.065 Uiso 1 1 calc R
C85 C -0.0648(3) 0.3004(3) -0.0131(2) 0.0514(11) Uani 1 1 d .
H85 H -0.0840 0.3343 -0.0529 0.068 Uiso 1 1 calc R
C86 C -0.1281(3) 0.2522(3) 0.0293(3) 0.0635(13) Uani 1 1 d .
H86 H -0.1918 0.2525 0.0190 0.084 Uiso 1 1 calc R
C87 C -0.0968(3) 0.2036(3) 0.0870(3) 0.0697(15) Uani 1 1 d .
H87 H -0.1390 0.1707 0.1168 0.093 Uiso 1 1 calc R
C88 C -0.0021(3) 0.2039(3) 0.1005(2) 0.0481(10) Uani 1 1 d .
H88 H 0.0187 0.1701 0.1398 0.064 Uiso 1 1 calc R

loop_
_atom_site_aniso_label
_atom_site_aniso_U_11
_atom_site_aniso_U_22
_atom_site_aniso_U_33
_atom_site_aniso_U_23
_atom_site_aniso_U_13
_atom_site_aniso_U_12
Ce1 0.01668(8) 0.01798(9) 0.01873(8) -0.00318(6) -0.00174(5) -0.00124(6)
Na1 0.0304(7) 0.0271(7) 0.0342(7) -0.0043(6) 0.0037(5) -0.0041(6)
Na2 0.0268(6) 0.0420(8) 0.0303(7) -0.0035(6) 0.0015(5) 0.0026(6)
Na3 0.0406(8) 0.0268(7) 0.0358(7) -0.0065(6) -0.0128(6) 0.0089(6)
Na4 0.0325(7) 0.0315(7) 0.0254(6) -0.0016(5) -0.0081(5) -0.0056(6)
N1 0.0150(11) 0.0225(13) 0.0260(13) -0.0044(10) -0.0037(10) 0.0005(10)
N2 0.0160(11) 0.0288(14) 0.0220(12) -0.0027(11) -0.0036(10) 0.0002(10)
N3 0.0158(11) 0.0247(14) 0.0277(13) -0.0074(11) -0.0031(10) -0.0021(10)
N4 0.0166(11) 0.0239(14) 0.0261(13) -0.0081(11) -0.0045(10) -0.0010(10)
N5 0.0166(11) 0.0226(13) 0.0212(12) -0.0013(10) -0.0020(9) -0.0048(10)
N6 0.0170(11) 0.0256(14) 0.0190(12) -0.0026(10) -0.0023(9) -0.0058(10)
N7 0.0181(11) 0.0219(13) 0.0234(13) -0.0047(10) -0.0018(10) -0.0011(10)
N8 0.0145(11) 0.0230(13) 0.0202(12) -0.0061(10) -0.0037(9) 0.0008(10)
N9 0.0436(18) 0.0347(18) 0.0507(19) -0.0131(15) 0.0054(15) -0.0105(15)
N10 0.0469(18) 0.0288(16) 0.0460(18) -0.0065(14) -0.0013(15) -0.0071(14)
N11 0.0354(16) 0.046(2) 0.0357(17) -0.0045(14) 0.0004(13) -0.0018(14)
N12 0.0379(18) 0.072(3) 0.0383(18) -0.0113(18) -0.0015(14) -0.0010(17)
N13 0.051(2) 0.0403(19) 0.051(2) -0.0130(16) -0.0153(16) 0.0134(16)
N14 0.0451(18) 0.0279(17) 0.057(2) -0.0053(15) -0.0150(16) 0.0034(14)
N15 0.0335(15) 0.0401(18) 0.0337(16) -0.0015(14) -0.0060(12) -0.0056(14)
N16 0.0336(16) 0.0450(19) 0.0383(17) -0.0069(14) -0.0068(13) -0.0028(14)
C1 0.0257(15) 0.0224(16) 0.0177(14) -0.0044(12) -0.0005(11) -0.0002(13)
C2 0.0274(16) 0.0257(17) 0.0300(17) -0.0005(14) -0.0001(13) 0.0000(14)
C3 0.047(2) 0.031(2) 0.0354(19) 0.0054(16) 0.0142(17) -0.0006(17)
C4 0.058(2) 0.039(2) 0.0299(19) 0.0124(16) 0.0007(17) 0.0129(19)
C5 0.041(2) 0.044(2) 0.0248(17) -0.0010(15) -0.0084(15) 0.0116(17)
C6 0.0280(16) 0.0306(18) 0.0213(15) -0.0062(13) -0.0009(12) 0.0012(14)
C7 0.0175(13) 0.0198(15) 0.0287(16) -0.0001(12) 0.0000(12) -0.0028(12)
C8 0.0252(16) 0.038(2) 0.0266(16) -0.0047(14) -0.0042(13) 0.0003(14)
C9 0.0190(15) 0.048(2) 0.044(2) -0.0062(18) -0.0058(14) 0.0072(15)
C10 0.0207(15) 0.043(2) 0.042(2) -0.0107(17) 0.0042(14) 0.0042(15)
C11 0.0277(16) 0.0353(19) 0.0314(17) -0.0097(15) 0.0004(13) -0.0027(15)
C12 0.0187(14) 0.0271(17) 0.0296(16) -0.0031(13) -0.0044(12) 0.0003(13)
C13 0.0215(14) 0.0185(15) 0.0237(15) -0.0037(12) -0.0032(12) 0.0000(12)
C14 0.0241(15) 0.0203(16) 0.0333(17) -0.0062(13) -0.0062(13) 0.0018(13)
C15 0.0378(19) 0.0274(19) 0.050(2) -0.0123(16) -0.0156(16) -0.0055(15)
C16 0.056(2) 0.042(2) 0.045(2) -0.0249(19) -0.0092(19) -0.0036(19)
C17 0.0361(19) 0.043(2) 0.042(2) -0.0186(18) 0.0057(16) 0.0014(17)
C18 0.0232(15) 0.0326(18) 0.0271(16) -0.0076(14) -0.0010(12) -0.0016(14)
C19 0.0151(13) 0.0318(17) 0.0215(14) -0.0069(13) 0.0006(11) 0.0012(12)
C20 0.0214(15) 0.0347(19) 0.0285(16) -0.0059(14) -0.0049(12) -0.0003(14)
C21 0.0240(16) 0.061(3) 0.0313(18) -0.0048(17) -0.0095(14) 0.0004(17)
C22 0.0358(19) 0.056(3) 0.0318(19) -0.0004(18) -0.0115(15) 0.0138(18)
C23 0.047(2) 0.033(2) 0.0310(18) 0.0010(15) -0.0039(16) 0.0123(17)
C24 0.0281(16) 0.0274(17) 0.0271(16) -0.0046(13) -0.0033(13) 0.0022(14)
C25 0.0197(14) 0.0175(15) 0.0299(16) -0.0004(12) -0.0105(12) 0.0006(12)
C26 0.0259(15) 0.0258(17) 0.0321(17) -0.0042(13) -0.0106(13) -0.0024(13)
C27 0.044(2) 0.0305(19) 0.0343(19) -0.0108(15) -0.0183(15) 0.0028(16)
C28 0.046(2) 0.0242(18) 0.056(2) -0.0097(17) -0.0307(19) -0.0036(16)
C29 0.0256(17) 0.0264(19) 0.069(3) 0.0035(17) -0.0226(17) -0.0065(14)
C30 0.0219(15) 0.0241(17) 0.044(2) -0.0001(15) -0.0065(14) -0.0031(13)
C31 0.0248(14) 0.0235(16) 0.0181(14) -0.0061(12) -0.0013(11) -0.0061(13)
C32 0.0294(16) 0.0244(17) 0.0300(17) -0.0014(13) -0.0072(13) -0.0035(14)
C33 0.052(2) 0.0296(19) 0.0310(18) 0.0022(15) -0.0124(16) -0.0028(17)
C34 0.066(3) 0.030(2) 0.0286(18) 0.0083(15) -0.0060(17) -0.0169(18)
C35 0.047(2) 0.039(2) 0.0238(16) -0.0015(15) 0.0045(15) -0.0220(17)
C36 0.0278(16) 0.0339(18) 0.0202(15) -0.0052(13) -0.0028(12) -0.0092(14)
C37 0.0267(15) 0.0171(15) 0.0183(14) -0.0001(11) -0.0003(12) 0.0005(12)
C38 0.0282(16) 0.0229(16) 0.0294(17) -0.0014(13) 0.0032(13) 0.0016(13)
C39 0.042(2) 0.0285(19) 0.0364(19) 0.0001(15) 0.0134(16) 0.0058(16)
C40 0.071(3) 0.0219(18) 0.0307(19) -0.0096(15) 0.0147(18) -0.0015(18)
C41 0.059(2) 0.0250(18) 0.0274(17) -0.0066(14) -0.0033(16) -0.0071(17)
C42 0.0354(17) 0.0213(16) 0.0230(15) -0.0027(13) -0.0015(13) -0.0026(14)
C43 0.0172(13) 0.0281(17) 0.0235(15) -0.0077(12) -0.0056(11) -0.0052(12)
C44 0.0291(16) 0.0258(17) 0.0232(15) -0.0067(13) 0.0002(12) -0.0053(13)
C45 0.055(2) 0.0277(18) 0.0241(16) -0.0021(14) -0.0035(15) -0.0139(16)
C46 0.040(2) 0.049(2) 0.0316(18) -0.0038(17) 0.0038(15) -0.0259(18)
C47 0.0215(15) 0.052(2) 0.0324(18) -0.0064(16) 0.0000(13) -0.0120(16)
C48 0.0220(15) 0.0346(19) 0.0277(16) -0.0039(14) -0.0044(12) -0.0001(14)
C49 0.039(2) 0.045(2) 0.054(2) -0.018(2) -0.0034(18) -0.0038(18)
C50 0.041(2) 0.053(3) 0.071(3) -0.006(2) -0.004(2) -0.005(2)
C51 0.062(3) 0.073(4) 0.064(3) 0.014(3) -0.022(3) -0.033(3)
C52 0.103(4) 0.075(4) 0.042(2) -0.012(2) -0.006(3) -0.050(3)
C53 0.068(3) 0.046(3) 0.056(3) -0.021(2) 0.018(2) -0.027(2)
C54 0.069(3) 0.043(2) 0.043(2) -0.0077(19) 0.002(2) -0.009(2)
C55 0.084(4) 0.045(3) 0.050(3) 0.010(2) -0.007(2) -0.004(2)
C56 0.069(3) 0.040(3) 0.081(4) 0.007(2) -0.007(3) 0.009(2)
C57 0.057(3) 0.041(3) 0.074(3) -0.009(2) 0.011(2) 0.001(2)
C58 0.050(2) 0.031(2) 0.049(2) -0.0055(17) 0.0001(19) -0.0101(18)
C59 0.044(2) 0.049(3) 0.045(2) 0.0031(19) -0.0054(18) 0.0010(19)
C60 0.051(2) 0.045(2) 0.048(2) 0.0017(19) -0.0028(19) -0.014(2)
C61 0.036(2) 0.045(2) 0.057(3) -0.016(2) -0.0064(18) -0.0103(18)
C62 0.047(2) 0.041(2) 0.044(2) -0.0120(18) -0.0111(18) 0.0009(18)
C63 0.042(2) 0.040(2) 0.0280(18) -0.0075(16) 0.0014(15) -0.0012(17)
C64 0.052(3) 0.067(3) 0.055(3) -0.009(2) -0.009(2) 0.014(2)
C65 0.085(4) 0.071(4) 0.054(3) -0.021(3) -0.004(3) 0.009(3)
C66 0.232(10) 0.097(5) 0.035(3) -0.019(3) -0.020(4) 0.017(6)
C67 0.337(14) 0.068(4) 0.041(3) 0.002(3) -0.015(5) 0.046(6)
C68 0.145(6) 0.051(3) 0.036(2) -0.009(2) 0.010(3) -0.009(3)
C69 0.069(3) 0.037(2) 0.038(2) -0.0054(17) -0.021(2) 0.009(2)
C70 0.066(3) 0.053(3) 0.052(3) -0.006(2) -0.032(2) -0.001(2)
C71 0.045(2) 0.069(3) 0.060(3) -0.010(2) -0.024(2) 0.004(2)
C72 0.049(3) 0.060(3) 0.075(3) -0.029(3) -0.015(2) 0.015(2)
C73 0.047(2) 0.043(2) 0.078(3) -0.027(2) -0.014(2) 0.008(2)
C74 0.059(3) 0.034(2) 0.057(3) -0.0111(19) -0.018(2) 0.0062(19)
C75 0.063(3) 0.042(2) 0.046(2) -0.0049(19) -0.011(2) 0.010(2)
C76 0.088(4) 0.029(2) 0.073(3) -0.003(2) -0.021(3) 0.002(2)
C77 0.074(3) 0.035(2) 0.075(3) -0.021(2) -0.028(3) 0.003(2)
C78 0.048(2) 0.038(2) 0.054(2) -0.0082(19) -0.0163(19) 0.0034(18)
C79 0.060(3) 0.036(2) 0.045(2) -0.0039(18) 0.004(2) 0.007(2)
C80 0.145(6) 0.055(3) 0.058(3) 0.018(3) 0.036(4) 0.030(4)
C81 0.145(6) 0.081(4) 0.046(3) 0.006(3) 0.038(3) 0.029(4)
C82 0.082(4) 0.051(3) 0.054(3) -0.014(2) 0.000(3) 0.020(3)
C83 0.055(2) 0.034(2) 0.046(2) 0.0009(18) -0.0115(19) 0.0009(19)
C84 0.034(2) 0.063(3) 0.048(2) 0.002(2) 0.0003(18) -0.008(2)
C85 0.042(2) 0.056(3) 0.055(3) 0.000(2) -0.0137(19) 0.004(2)
C86 0.032(2) 0.058(3) 0.101(4) 0.002(3) -0.020(2) -0.005(2)
C87 0.037(2) 0.064(3) 0.102(4) 0.019(3) -0.001(2) -0.012(2)
C88 0.042(2) 0.049(3) 0.050(2) 0.004(2) -0.0050(18) 0.0031(19)

loop_
_atom_type_symbol
_atom_type_description
_atom_type_scat_dispersion_real
_atom_type_scat_dispersion_imag
_atom_type_scat_source
C C 0.0033 0.0016 'International Tables Vol C Tables 4.2.6.8 and 6.1.1.4'
H H 0.0000 0.0000 'International Tables Vol C Tables 4.2.6.8 and 6.1.1.4'
N N 0.0061 0.0033 'International Tables Vol C Tables 4.2.6.8 and 6.1.1.4'
Na Na 0.0362 0.0249 'International Tables Vol C Tables 4.2.6.8 and 6.1.1.4'
Ce Ce -0.2486 2.6331 'International Tables Vol C Tables 4.2.6.8 and 6.1.1.4'

loop_
_geom_angle_atom_site_label_1
_geom_angle_atom_site_label_2
_geom_angle_atom_site_label_3
_geom_angle
N2 Ce1 N6 133.48(8)
N2 Ce1 N3 93.67(9)
N6 Ce1 N3 92.16(9)
N2 Ce1 N4 116.00(9)
N6 Ce1 N4 94.47(9)
N3 Ce1 N4 35.73(8)
N2 Ce1 N1 35.74(8)
N6 Ce1 N1 169.22(7)
N3 Ce1 N1 89.27(9)
N4 Ce1 N1 92.92(9)
N2 Ce1 N8 116.40(8)
N6 Ce1 N8 91.62(8)
N3 Ce1 N8 132.96(8)
N4 Ce1 N8 97.23(8)
N1 Ce1 N8 95.22(8)
N2 Ce1 N7 93.13(8)
N6 Ce1 N7 89.86(8)
N3 Ce1 N7 168.51(8)
N4 Ce1 N7 132.82(8)
N1 Ce1 N7 90.86(8)
N8 Ce1 N7 35.62(8)
N2 Ce1 N5 97.98(8)
N6 Ce1 N5 35.55(7)
N3 Ce1 N5 93.72(8)
N4 Ce1 N5 115.40(8)
N1 Ce1 N5 133.69(8)
N8 Ce1 N5 115.04(8)
N7 Ce1 N5 94.49(8)
N2 Ce1 Na4 71.38(6)
N6 Ce1 Na4 139.21(6)
N3 Ce1 Na4 121.55(7)
N4 Ce1 Na4 100.65(6)
N1 Ce1 Na4 46.18(6)
N8 Ce1 Na4 49.20(6)
N7 Ce1 Na4 52.55(6)
N5 Ce1 Na4 143.10(6)
N2 Ce1 Na3 99.85(7)
N6 Ce1 Na3 52.10(7)
N3 Ce1 Na3 140.25(6)
N4 Ce1 Na3 143.23(7)
N1 Ce1 Na3 122.54(6)
N8 Ce1 Na3 72.22(6)
N7 Ce1 Na3 46.92(6)
N5 Ce1 Na3 47.62(6)
Na4 Ce1 Na3 98.19(3)
N2 Ce1 Na2 144.98(6)
N6 Ce1 Na2 46.32(6)
N3 Ce1 Na2 54.92(7)
N4 Ce1 Na2 48.18(7)
N1 Ce1 Na2 140.13(6)
N8 Ce1 Na2 97.85(6)
N7 Ce1 Na2 120.59(6)
N5 Ce1 Na2 72.07(6)
Na4 Ce1 Na2 135.59(3)
Na3 Ce1 Na2 97.32(3)
N2 Ce1 Na1 47.99(7)
N6 Ce1 Na1 121.90(6)
N3 Ce1 Na1 45.69(6)
N4 Ce1 Na1 72.89(6)
N1 Ce1 Na1 53.34(6)
N8 Ce1 Na1 145.16(6)
N7 Ce1 Na1 140.10(6)
N5 Ce1 Na1 99.06(6)
Na4 Ce1 Na1 98.79(3)
Na3 Ce1 Na1 134.50(3)
Na2 Ce1 Na1 99.30(3)
N9 Na1 N10 94.01(11)
N9 Na1 N3 126.05(11)
N10 Na1 N3 104.46(10)
N9 Na1 N2 93.36(10)
N10 Na1 N2 161.91(11)
N3 Na1 N2 84.31(9)
N9 Na1 C1 124.80(11)
N10 Na1 C1 110.59(11)
N3 Na1 C1 95.38(9)
N2 Na1 C1 52.12(8)
N9 Na1 N1 122.00(10)
N10 Na1 N1 135.26(10)
N3 Na1 N1 76.67(8)
N2 Na1 N1 30.58(7)
C1 Na1 N1 27.98(8)
N9 Na1 C2 100.73(11)
N10 Na1 C2 100.64(11)
N3 Na1 C2 123.95(9)
N2 Na1 C2 61.71(9)
C1 Na1 C2 28.58(9)
N1 Na1 C2 50.99(8)
N9 Na1 C13 111.26(10)
N10 Na1 C13 85.84(10)
N3 Na1 C13 25.64(8)
N2 Na1 C13 106.76(9)
C1 Na1 C13 118.88(9)
N1 Na1 C13 102.30(8)
C2 Na1 C13 146.88(9)
N9 Na1 C14 85.40(10)
N10 Na1 C14 82.84(10)
N3 Na1 C14 48.70(8)
N2 Na1 C14 114.23(9)
C1 Na1 C14 144.08(9)
N1 Na1 C14 122.21(9)
C2 Na1 C14 172.64(10)
C13 Na1 C14 26.26(7)
N9 Na1 Ce1 116.28(9)
N10 Na1 Ce1 143.88(9)
N3 Na1 Ce1 42.21(6)
N2 Na1 Ce1 42.10(6)
C1 Na1 Ce1 69.03(7)
N1 Na1 Ce1 42.21(5)
C2 Na1 Ce1 92.92(7)
C13 Na1 Ce1 65.74(6)
C14 Na1 Ce1 80.64(6)
N11 Na2 N12 91.14(11)
N11 Na2 N6 128.03(11)
N12 Na2 N6 105.23(11)
N11 Na2 N4 97.07(10)
N12 Na2 N4 159.00(12)
N6 Na2 N4 84.83(9)
N11 Na2 C13 126.21(11)
N12 Na2 C13 108.42(12)
N6 Na2 C13 95.17(9)
N4 Na2 C13 51.51(8)
N11 Na2 N3 124.68(10)
N12 Na2 N3 133.10(11)
N6 Na2 N3 77.49(8)
N4 Na2 N3 30.09(7)
C13 Na2 N3 27.34(7)
N11 Na2 C18 102.12(11)
N12 Na2 C18 97.93(12)
N6 Na2 C18 123.07(9)
N4 Na2 C18 61.49(9)
C13 Na2 C18 27.90(8)
N3 Na2 C18 49.92(8)
N11 Na2 C31 112.48(11)
N12 Na2 C31 86.25(11)
N6 Na2 C31 25.79(8)
N4 Na2 C31 108.10(9)
C13 Na2 C31 118.22(9)
N3 Na2 C31 103.20(8)
C18 Na2 C31 145.08(9)
N11 Na2 Ce1 121.14(8)
N12 Na2 Ce1 143.40(9)
N6 Na2 Ce1 42.35(6)
N4 Na2 Ce1 42.51(6)
C13 Na2 Ce1 67.95(6)
N3 Na2 Ce1 42.11(5)
C18 Na2 Ce1 91.95(7)
C31 Na2 Ce1 66.63(6)
N13 Na3 N14 83.92(12)
N13 Na3 N7 124.36(11)
N14 Na3 N7 110.49(10)
N13 Na3 N5 100.53(10)
N14 Na3 N5 155.86(11)
N7 Na3 N5 86.75(9)
N13 Na3 N6 130.09(10)
N14 Na3 N6 133.14(11)
N7 Na3 N6 78.63(8)
N5 Na3 N6 31.42(7)
N13 Na3 C31 130.23(11)
N14 Na3 C31 106.22(11)
N7 Na3 C31 98.04(9)
N5 Na3 C31 53.01(8)
N6 Na3 C31 28.73(8)
N13 Na3 C32 104.36(11)
N14 Na3 C32 94.50(11)
N7 Na3 C32 126.27(10)
N5 Na3 C32 61.37(9)
N6 Na3 C32 51.17(8)
C31 Na3 C32 28.27(9)
N13 Na3 Ce1 122.31(10)
N14 Na3 Ce1 149.43(9)
N7 Na3 Ce1 43.39(6)
N5 Na3 Ce1 43.40(6)
N6 Na3 Ce1 42.68(5)
C31 Na3 Ce1 70.28(7)
C32 Na3 Ce1 93.53(7)
N16 Na4 N15 91.66(11)
N16 Na4 N1 121.13(11)
N15 Na4 N1 106.21(10)
N16 Na4 N8 97.62(10)
N15 Na4 N8 157.14(11)
N1 Na4 N8 86.78(8)
N16 Na4 N7 127.20(10)
N15 Na4 N7 130.99(10)
N1 Na4 N7 80.27(8)
N8 Na4 N7 31.32(7)
N16 Na4 C37 127.94(11)
N15 Na4 C37 105.80(11)
N1 Na4 C37 100.73(9)
N8 Na4 C37 52.41(8)
N7 Na4 C37 28.48(8)
N16 Na4 C42 102.72(11)
N15 Na4 C42 96.78(10)
N1 Na4 C42 128.85(10)
N8 Na4 C42 60.85(8)
N7 Na4 C42 51.08(8)
C37 Na4 C42 28.25(9)
N16 Na4 Ce1 119.17(8)
N15 Na4 Ce1 144.08(8)
N1 Na4 Ce1 43.44(6)
N8 Na4 Ce1 43.48(5)
N7 Na4 Ce1 43.32(5)
C37 Na4 Ce1 70.87(6)
C42 Na4 Ce1 93.94(7)
C1 N1 N2 116.0(2)
C1 N1 Ce1 151.6(2)
N2 N1 Ce1 71.51(14)
C1 N1 Na4 105.15(17)
N2 N1 Na4 123.23(17)
Ce1 N1 Na4 90.37(9)
C1 N1 Na1 75.15(16)
N2 N1 Na1 66.26(13)
Ce1 N1 Na1 84.45(8)
Na4 N1 Na1 167.00(11)
C7 N2 N1 115.1(2)
C7 N2 Ce1 126.9(2)
N1 N2 Ce1 72.75(14)
C7 N2 Na1 141.64(19)
N1 N2 Na1 83.17(15)
Ce1 N2 Na1 89.92(8)
C13 N3 N4 116.9(2)
C13 N3 Ce1 149.1(2)
N4 N3 Ce1 72.15(14)
C13 N3 Na1 101.31(17)
N4 N3 Na1 129.21(18)
Ce1 N3 Na1 92.09(9)
C13 N3 Na2 76.26(17)
N4 N3 Na2 64.31(14)
Ce1 N3 Na2 82.96(8)
Na1 N3 Na2 163.34(11)
C19 N4 N3 115.0(2)
C19 N4 Ce1 128.49(19)
N3 N4 Ce1 72.12(14)
C19 N4 Na2 140.17(18)
N3 N4 Na2 85.60(15)
Ce1 N4 Na2 89.31(9)
C25 N5 N6 114.5(2)
C25 N5 Ce1 127.69(19)
N6 N5 Ce1 71.32(13)
C25 N5 Na3 142.6(2)
N6 N5 Na3 81.31(14)
Ce1 N5 Na3 88.98(8)
C31 N6 N5 116.0(2)
C31 N6 Ce1 153.70(19)
N5 N6 Ce1 73.13(13)
C31 N6 Na2 100.74(18)
N5 N6 Na2 125.78(17)
Ce1 N6 Na2 91.33(9)
C31 N6 Na3 77.00(17)
N5 N6 Na3 67.27(14)
Ce1 N6 Na3 85.23(8)
Na2 N6 Na3 164.79(10)
C37 N7 N8 116.0(2)
C37 N7 Ce1 154.3(2)
N8 N7 Ce1 72.08(13)
C37 N7 Na3 103.22(18)
N8 N7 Na3 123.85(17)
Ce1 N7 Na3 89.69(8)
C37 N7 Na4 77.11(16)
N8 N7 Na4 69.08(14)
Ce1 N7 Na4 84.13(8)
Na3 N7 Na4 163.02(11)
C43 N8 N7 114.2(2)
C43 N8 Ce1 128.81(18)
N7 N8 Ce1 72.30(13)
C43 N8 Na4 143.29(18)
N7 N8 Na4 79.60(14)
Ce1 N8 Na4 87.32(8)
C53 N9 C49 116.7(4)
C53 N9 Na1 124.8(3)
C49 N9 Na1 116.9(2)
C58 N10 C54 116.2(4)
C58 N10 Na1 126.9(3)
C54 N10 Na1 116.5(3)
C59 N11 C63 117.1(3)
C59 N11 Na2 126.1(3)
C63 N11 Na2 116.7(2)
C68 N12 C64 116.2(4)
C68 N12 Na2 125.0(3)
C64 N12 Na2 118.8(3)
C73 N13 C69 116.4(4)
C73 N13 Na3 121.0(3)
C69 N13 Na3 121.2(3)
C78 N14 C74 116.5(3)
C78 N14 Na3 130.7(3)
C74 N14 Na3 112.6(2)
C79 N15 C83 116.6(3)
C79 N15 Na4 119.5(3)
C83 N15 Na4 123.6(3)
C88 N16 C84 116.7(3)
C88 N16 Na4 116.1(3)
C84 N16 Na4 127.1(3)
N1 C1 C2 124.7(3)
N1 C1 C6 118.7(3)
C2 C1 C6 116.6(3)
N1 C1 Na1 76.87(16)
C2 C1 Na1 77.50(18)
C6 C1 Na1 120.2(2)
C3 C2 C1 121.2(3)
C3 C2 Na1 123.1(2)
C1 C2 Na1 73.92(17)
C4 C3 C2 120.9(3)
C3 C4 C5 118.8(3)
C6 C5 C4 121.2(3)
C5 C6 C1 121.3(3)
N2 C7 C12 124.5(3)
N2 C7 C8 118.9(3)
C12 C7 C8 116.6(3)
C9 C8 C7 121.5(3)
C8 C9 C10 121.4(3)
C9 C10 C11 118.0(3)
C12 C11 C10 121.1(3)
C11 C12 C7 121.4(3)
N3 C13 C18 125.0(3)
N3 C13 C14 118.2(3)
C18 C13 C14 116.7(3)
N3 C13 Na2 76.40(16)
C18 C13 Na2 77.75(18)
C14 C13 Na2 121.6(2)
N3 C13 Na1 53.05(14)
C18 C13 Na1 142.1(2)
C14 C13 Na1 77.30(18)
Na2 C13 Na1 127.01(11)
C15 C14 C13 121.6(3)
C15 C14 Na1 139.7(2)
C13 C14 Na1 76.44(18)
C14 C15 C16 120.9(3)
C17 C16 C15 119.1(3)
C16 C17 C18 120.9(3)
C17 C18 C13 120.8(3)
C17 C18 Na2 124.6(3)
C13 C18 Na2 74.35(18)
N4 C19 C24 125.0(3)
N4 C19 C20 118.3(3)
C24 C19 C20 116.7(3)
C21 C20 C19 121.2(3)
C20 C21 C22 121.5(3)
C23 C22 C21 118.2(3)
C22 C23 C24 121.4(4)
C23 C24 C19 121.0(3)
N5 C25 C26 124.3(3)
N5 C25 C30 119.0(3)
C26 C25 C30 116.6(3)
C27 C26 C25 121.7(3)
C26 C27 C28 121.1(3)
C27 C28 C29 118.2(3)
C30 C29 C28 121.4(3)
C29 C30 C25 120.9(3)
N6 C31 C32 124.9(3)
N6 C31 C36 118.3(3)
C32 C31 C36 116.8(3)
N6 C31 Na3 74.27(16)
C32 C31 Na3 82.21(19)
C36 C31 Na3 117.29(19)
N6 C31 Na2 53.47(15)
C32 C31 Na2 137.5(2)
C36 C31 Na2 81.0(2)
Na3 C31 Na2 125.76(11)
C33 C32 C31 120.6(3)
C33 C32 Na3 123.7(2)
C31 C32 Na3 69.52(17)
C34 C33 C32 121.3(3)
C33 C34 C35 118.8(3)
C36 C35 C34 121.2(3)
C35 C36 C31 121.2(3)
N7 C37 C42 125.3(3)
N7 C37 C38 117.8(3)
C42 C37 C38 116.8(3)
N7 C37 Na4 74.40(17)
C42 C37 Na4 81.65(19)
C38 C37 Na4 119.0(2)
C39 C38 C37 120.5(3)
C38 C39 C40 121.6(3)
C41 C40 C39 118.7(3)
C40 C41 C42 121.1(3)
C41 C42 C37 121.1(3)
C41 C42 Na4 126.6(2)
C37 C42 Na4 70.10(17)
N8 C43 C48 118.1(3)
N8 C43 C44 124.4(3)
C48 C43 C44 117.4(3)
C45 C44 C43 121.0(3)
C44 C45 C46 120.9(4)
C47 C46 C45 118.1(3)
C46 C47 C48 122.0(3)
C47 C48 C43 120.5(3)
N9 C49 C50 123.5(4)
C51 C50 C49 119.5(5)
C50 C51 C52 118.0(4)
C53 C52 C51 119.2(4)
N9 C53 C52 123.1(4)
N10 C54 C55 124.3(4)
C56 C55 C54 118.3(4)
C55 C56 C57 118.4(4)
C58 C57 C56 119.0(4)
N10 C58 C57 123.7(4)
N11 C59 C60 123.5(4)
C59 C60 C61 118.7(4)
C62 C61 C60 118.7(4)
C61 C62 C63 119.3(4)
N11 C63 C62 122.8(4)
N12 C64 C65 124.4(5)
C66 C65 C64 118.9(5)
C65 C66 C67 119.1(5)
C68 C67 C66 118.1(6)
N12 C68 C67 123.1(5)
N13 C69 C70 123.8(4)
C71 C70 C69 118.8(4)
C70 C71 C72 118.3(4)
C71 C72 C73 118.6(4)
N13 C73 C72 124.1(4)
N14 C74 C75 124.1(4)
C76 C75 C74 118.4(4)
C75 C76 C77 118.8(4)
C78 C77 C76 119.1(4)
N14 C78 C77 123.0(4)
N15 C79 C80 123.9(4)
C79 C80 C81 119.0(5)
C82 C81 C80 118.1(5)
C83 C82 C81 118.9(4)
N15 C83 C82 123.3(4)
N16 C84 C85 124.2(4)
C86 C85 C84 117.8(4)
C87 C86 C85 119.1(4)
C86 C87 C88 119.2(4)
N16 C88 C87 123.0(4)

loop_
_geom_bond_atom_site_label_1
_geom_bond_atom_site_label_2
_geom_bond_distance
Ce1 N2 2.373(2)
Ce1 N6 2.374(2)
Ce1 N3 2.380(3)
Ce1 N4 2.381(2)
Ce1 N1 2.390(3)
Ce1 N8 2.394(2)
Ce1 N7 2.397(2)
Ce1 N5 2.398(2)
Ce1 Na4 3.4755(12)
Ce1 Na3 3.4893(14)
Ce1 Na2 3.5229(13)
Ce1 Na1 3.5403(13)
Na1 N9 2.477(3)
Na1 N10 2.493(3)
Na1 N3 2.535(3)
Na1 N2 2.630(3)
Na1 C1 2.832(3)
Na1 N1 2.853(3)
Na1 C2 2.877(3)
Na1 C13 3.111(3)
Na1 C14 3.121(3)
Na2 N11 2.450(3)
Na2 N12 2.512(4)
Na2 N6 2.549(3)
Na2 N4 2.625(3)
Na2 C13 2.903(3)
Na2 N3 2.905(3)
Na2 C18 2.946(4)
Na2 C31 3.116(3)
Na3 N13 2.453(4)
Na3 N14 2.482(3)
Na3 N7 2.549(3)
Na3 N5 2.578(3)
Na3 N6 2.763(3)
Na3 C31 2.797(3)
Na3 C32 2.958(3)
Na4 N16 2.435(3)
Na4 N15 2.475(3)
Na4 N1 2.508(3)
Na4 N8 2.634(3)
Na4 N7 2.774(3)
Na4 C37 2.807(3)
Na4 C42 2.954(3)
N1 C1 1.375(4)
N1 N2 1.462(3)
N2 C7 1.384(4)
N3 C13 1.373(4)
N3 N4 1.461(3)
N4 C19 1.388(4)
N5 C25 1.386(4)
N5 N6 1.457(3)
N6 C31 1.380(4)
N7 C37 1.373(4)
N7 N8 1.466(3)
N8 C43 1.397(4)
N9 C53 1.325(5)
N9 C49 1.334(5)
N10 C58 1.321(5)
N10 C54 1.334(5)
N11 C59 1.332(5)
N11 C63 1.335(5)
N12 C68 1.310(6)
N12 C64 1.331(6)
N13 C73 1.322(5)
N13 C69 1.334(5)
N14 C78 1.326(5)
N14 C74 1.345(5)
N15 C79 1.308(5)
N15 C83 1.339(5)
N16 C88 1.320(5)
N16 C84 1.328(5)
C1 C2 1.410(4)
C1 C6 1.423(4)
C2 C3 1.392(5)
C3 C4 1.383(6)
C4 C5 1.393(6)
C5 C6 1.372(5)
C7 C12 1.402(4)
C7 C8 1.408(4)
C8 C9 1.373(5)
C9 C10 1.385(5)
C10 C11 1.390(5)
C11 C12 1.382(4)
C13 C18 1.411(4)
C13 C14 1.416(4)
C14 C15 1.372(4)
C15 C16 1.390(5)
C16 C17 1.376(5)
C17 C18 1.395(5)
C19 C24 1.401(5)
C19 C20 1.421(4)
C20 C21 1.376(5)
C21 C22 1.384(6)
C22 C23 1.383(5)
C23 C24 1.393(5)
C25 C26 1.399(4)
C25 C30 1.417(4)
C26 C27 1.380(4)
C27 C28 1.386(5)
C28 C29 1.386(6)
C29 C30 1.382(5)
C31 C32 1.414(4)
C31 C36 1.417(4)
C32 C33 1.390(5)
C33 C34 1.380(5)
C34 C35 1.384(5)
C35 C36 1.377(5)
C37 C42 1.413(4)
C37 C38 1.421(4)
C38 C39 1.378(5)
C39 C40 1.389(6)
C40 C41 1.377(6)
C41 C42 1.385(5)
C43 C48 1.404(4)
C43 C44 1.405(5)
C44 C45 1.388(4)
C45 C46 1.392(5)
C46 C47 1.378(6)
C47 C48 1.384(5)
C49 C50 1.382(6)
C50 C51 1.347(7)
C51 C52 1.386(8)
C52 C53 1.381(7)
C54 C55 1.376(6)
C55 C56 1.365(7)
C56 C57 1.377(7)
C57 C58 1.374(6)
C59 C60 1.375(6)
C60 C61 1.380(6)
C61 C62 1.360(6)
C62 C63 1.385(5)
C64 C65 1.347(6)
C65 C66 1.323(8)
C66 C67 1.383(9)
C67 C68 1.370(7)
C69 C70 1.379(6)
C70 C71 1.374(6)
C71 C72 1.378(6)
C72 C73 1.381(6)
C74 C75 1.365(6)
C75 C76 1.359(6)
C76 C77 1.382(7)
C77 C78 1.371(6)
C79 C80 1.354(6)
C80 C81 1.374(7)
C81 C82 1.361(7)
C82 C83 1.359(6)
C84 C85 1.376(5)
C85 C86 1.362(6)
C86 C87 1.361(7)
C87 C88 1.374(6)

loop_
_platon_squeeze_void_nr
_platon_squeeze_void_average_x
_platon_squeeze_void_average_y
_platon_squeeze_void_average_z
_platon_squeeze_void_volume
_platon_squeeze_void_count_electrons
_platon_squeeze_void_content
1 0.000 0.000 0.000 300 79 ' '
2 0.190 0.724 0.779 11 0 ' '
3 0.476 0.402 0.921 13 0 ' '
4 0.524 0.598 0.079 13 1 ' '
5 0.810 0.276 0.221 11 0 ' '
